data_7100086
loop_
_publ_author_name
'J.Davies Junior'
'Eugene A. Cioffi'
'Phillip A. Fox'
'Scott T. Griffin'
'W. Matthew Reichert'
'R.D. Rogers'
'Alan Salter'
'Ashley B. Smith'
'Morgan D. Tickell'
'Benjamin F. Wicker'
'Andrzej Wierzbicki'

_publ_section_title
;
Putting an old wine into a new bottle:
Room-temperature ionic liquids based upon (N-alkylimidazole)(amine)BH2+
boronium ions
;
_journal_name_full 'Chemical Communications'
_journal_paper_doi 10.1039/b504631a
_journal_year 2005
_chemical_formula_sum 'C9 H17 B F6 N4 O4 S2'
_chemical_formula_weight 434.20
_chemical_melting_point 60.17
_space_group_IT_number 2
_symmetry_cell_setting triclinic
_symmetry_space_group_name_Hall '-P 1'
_symmetry_space_group_name_H-M 'P -1'
_cell_angle_alpha 77.628(3)
_cell_angle_beta 72.260(3)
_cell_angle_gamma 80.393(3)
_cell_formula_units_Z 2
_cell_length_a 9.1544(14)
_cell_length_b 10.1383(16)
_cell_length_c 10.7424(17)
_cell_measurement_temperature 173(2)
_cell_volume 922.0(2)
_diffrn_ambient_temperature 173(2)
_exptl_crystal_density_diffrn 1.564
_cod_depositor_comments
;
The following automatic conversions were performed:
'_symmetry_cell_setting' value 'Triclinic' changed to 'triclinic'
according to '/home/saulius/struct/CIF-dictionaries/cif_core.dic'
dictionary named 'cif_core.dic' version 2.4.1 from 2010-06-29.

Automatic conversion script
Id: cif_fix_enum 1527 2010-12-29 10:47:43Z saulius 
;
_cod_database_code 7100086

loop_
_symmetry_equiv_pos_as_xyz
'x, y, z'
'-x, -y, -z'

loop_
_atom_site_label
_atom_site_type_symbol
_atom_site_fract_x
_atom_site_fract_y
_atom_site_fract_z
_atom_site_U_iso_or_equiv
_atom_site_adp_type
_atom_site_occupancy
_atom_site_symmetry_multiplicity
_atom_site_calc_flag
_atom_site_refinement_flags
_atom_site_disorder_assembly
_atom_site_disorder_group
B B 0.7116(3) 0.2397(3) 0.2863(3) 0.0423(6) Uani 1 1 d . . .
H100 H 0.789(3) 0.230(2) 0.349(2) 0.054(7) Uiso 1 1 d . . .
H101 H 0.747(2) 0.180(2) 0.205(2) 0.045(6) Uiso 1 1 d . . .
S1A S 0.11336(11) 0.49208(11) 0.41088(11) 0.0370(3) Uani 0.50 1 d P . 1
S1B S -0.13653(12) 0.51539(11) 0.63677(11) 0.0393(3) Uani 0.50 1 d P . 2
S2 S 0.41368(7) 0.11648(6) 0.95353(6) 0.04532(19) Uani 1 1 d . . .
O1A O 0.0300(4) 0.4131(4) 0.3681(3) 0.0527(8) Uani 0.50 1 d P . 1
O2A O 0.2688(3) 0.4517(3) 0.3995(3) 0.0511(8) Uani 0.50 1 d P A 1
O3A O 0.4198(4) 0.1863(3) 0.8171(3) 0.0618(9) Uani 0.50 1 d P B 1
O4A O 0.4469(4) 0.1842(3) 1.0364(3) 0.0480(8) Uani 0.50 1 d P . 1
O1B O -0.2471(4) 0.5247(4) 0.5656(3) 0.0588(9) Uani 0.50 1 d P C 2
O2B O -0.1737(3) 0.5925(3) 0.7414(3) 0.0490(8) Uani 0.50 1 d P D 2
O3B O 0.4660(4) 0.0919(3) 0.8294(3) 0.0518(8) Uani 0.50 1 d P B 2
O4B O 0.3844(5) 0.2548(3) 0.9840(4) 0.0750(11) Uani 0.50 1 d P B 2
F1A F -0.0347(4) 0.7111(4) 0.3092(3) 0.0844(11) Uani 0.50 1 d P . 1
F2A F 0.1768(5) 0.7424(3) 0.3412(4) 0.0886(11) Uani 0.50 1 d P . 1
F3A F 0.1805(4) 0.6448(4) 0.1805(3) 0.0785(10) Uani 0.50 1 d P . 1
F4A F 0.1393(4) 0.0931(5) 1.1375(3) 0.0918(12) Uani 0.50 1 d P B 1
F5A F 0.2118(4) -0.0622(3) 1.0201(3) 0.0753(9) Uani 0.50 1 d P B 1
F6A F 0.1320(4) 0.1380(4) 0.9375(4) 0.0955(12) Uani 0.50 1 d P B 1
F1B F -0.2732(4) 0.3194(3) 0.8069(3) 0.0773(9) Uani 0.50 1 d P . 2
F2B F -0.0345(4) 0.3132(4) 0.7958(3) 0.0884(11) Uani 0.50 1 d P . 2
F3B F -0.0956(5) 0.2519(3) 0.6452(3) 0.0854(11) Uani 0.50 1 d P . 2
F4B F 0.2022(4) -0.0031(4) 1.1360(4) 0.0869(10) Uani 0.50 1 d P B 2
F5B F 0.1768(4) 0.0167(4) 0.9398(4) 0.0984(13) Uani 0.50 1 d P B 2
F6B F 0.1286(4) 0.1878(4) 1.0347(4) 0.0901(11) Uani 0.50 1 d P B 2
N1 N 0.55147(19) 0.20138(17) 0.37831(16) 0.0349(4) Uani 1 1 d . . .
N3 N 0.3265(2) 0.12586(17) 0.44703(17) 0.0384(4) Uani 1 1 d . . .
N4 N 0.69765(18) 0.39565(18) 0.21531(16) 0.0344(4) Uani 1 1 d . . .
N5 N 0.0358(4) 0.5275(4) 0.5550(3) 0.0356(8) Uani 0.50 1 d P . .
N6 N 0.5145(4) -0.0291(4) 0.9320(3) 0.0422(9) Uani 0.50 1 d P . .
C1 C 0.1876(3) 0.0743(3) 0.4445(3) 0.0544(6) Uani 1 1 d . . .
H1A H 0.1948 0.0675 0.3531 0.082 Uiso 1 1 calc R . .
H1B H 0.0968 0.1366 0.4782 0.082 Uiso 1 1 calc R . .
H1C H 0.1781 -0.0157 0.5004 0.082 Uiso 1 1 calc R . .
C2 C 0.4448(2) 0.1570(2) 0.3423(2) 0.0376(5) Uani 1 1 d . . .
H2A H 0.4521 0.1486 0.2541 0.045 Uiso 1 1 calc R . .
C4 C 0.3578(3) 0.1504(2) 0.5562(2) 0.0422(5) Uani 1 1 d . . .
H4A H 0.2937 0.1368 0.6450 0.051 Uiso 1 1 calc R . .
C5 C 0.4968(3) 0.1973(2) 0.5137(2) 0.0403(5) Uani 1 1 d . . .
H5A H 0.5485 0.2232 0.5676 0.048 Uiso 1 1 calc R . .
C6 C 0.8546(3) 0.4252(3) 0.1284(2) 0.0532(6) Uani 1 1 d . . .
H6B H 0.8502 0.5200 0.0831 0.080 Uiso 1 1 calc R . .
H6C H 0.8898 0.3650 0.0623 0.080 Uiso 1 1 calc R . .
H6D H 0.9266 0.4099 0.1827 0.080 Uiso 1 1 calc R . .
C7 C 0.5906(3) 0.4223(3) 0.1303(2) 0.0461(6) Uani 1 1 d . . .
H7B H 0.5846 0.5185 0.0894 0.069 Uiso 1 1 calc R . .
H7C H 0.4878 0.3997 0.1848 0.069 Uiso 1 1 calc R . .
H7D H 0.6291 0.3663 0.0607 0.069 Uiso 1 1 calc R . .
C8 C 0.6460(3) 0.4892(2) 0.3136(2) 0.0437(5) Uani 1 1 d . . .
H8A H 0.6377 0.5833 0.2670 0.066 Uiso 1 1 calc R . .
H8B H 0.7212 0.4776 0.3645 0.066 Uiso 1 1 calc R . .
H8C H 0.5452 0.4683 0.3741 0.066 Uiso 1 1 calc R . .
C9 C 0.1220(3) 0.6593(3) 0.2898(3) 0.0637(7) Uani 1 1 d . . .
C10 C 0.2163(3) 0.0721(3) 1.0184(3) 0.0605(7) Uani 1 1 d . B .

loop_
_atom_site_aniso_label
_atom_site_aniso_U_11
_atom_site_aniso_U_22
_atom_site_aniso_U_33
_atom_site_aniso_U_23
_atom_site_aniso_U_13
_atom_site_aniso_U_12
B 0.0359(13) 0.0409(15) 0.0489(15) -0.0148(12) -0.0094(12) 0.0035(11)
S1A 0.0292(6) 0.0397(6) 0.0426(6) -0.0053(5) -0.0141(5) 0.0005(4)
S1B 0.0301(6) 0.0476(7) 0.0411(6) -0.0071(5) -0.0134(5) -0.0012(5)
S2 0.0604(4) 0.0349(3) 0.0453(4) -0.0050(3) -0.0261(3) 0.0008(3)
O1A 0.0473(19) 0.065(2) 0.052(2) -0.0223(18) -0.0115(17) -0.0139(17)
O2A 0.0320(16) 0.056(2) 0.061(2) -0.0073(16) -0.0165(15) 0.0092(14)
O3A 0.086(3) 0.055(2) 0.0437(19) -0.0006(16) -0.0321(18) 0.0100(18)
O4A 0.073(2) 0.0359(17) 0.0451(18) -0.0152(14) -0.0281(16) -0.0006(15)
O1B 0.0353(17) 0.094(3) 0.055(2) -0.0187(19) -0.0237(16) 0.0011(17)
O2B 0.0469(18) 0.058(2) 0.0423(18) -0.0247(15) -0.0049(14) -0.0006(15)
O3B 0.073(2) 0.059(2) 0.0224(15) -0.0035(14) -0.0163(15) -0.0037(17)
O4B 0.105(3) 0.0317(19) 0.098(3) -0.0177(19) -0.047(3) 0.0073(19)
F1A 0.075(2) 0.087(2) 0.0619(19) 0.0096(17) -0.0161(16) 0.0353(18)
F2A 0.117(3) 0.058(2) 0.090(3) -0.0014(18) -0.021(2) -0.037(2)
F3A 0.088(2) 0.090(2) 0.0328(17) 0.0028(15) 0.0014(16) 0.0065(18)
F4A 0.060(2) 0.141(3) 0.067(2) -0.035(2) -0.0096(17) 0.015(2)
F5A 0.068(2) 0.070(2) 0.094(2) -0.0112(18) -0.0263(18) -0.0202(16)
F6A 0.075(2) 0.123(3) 0.095(3) -0.005(2) -0.056(2) 0.015(2)
F1B 0.070(2) 0.070(2) 0.067(2) -0.0027(16) 0.0183(16) -0.0228(16)
F2B 0.094(3) 0.085(2) 0.075(2) 0.0219(18) -0.040(2) 0.0064(19)
F3B 0.127(3) 0.0464(18) 0.065(2) -0.0192(16) 0.0081(19) -0.0150(18)
F4B 0.067(2) 0.087(2) 0.085(3) 0.003(2) 0.0018(18) -0.0159(18)
F5B 0.064(2) 0.124(3) 0.135(3) -0.081(3) -0.030(2) -0.007(2)
F6B 0.063(2) 0.084(2) 0.118(3) -0.043(2) -0.020(2) 0.0286(18)
N1 0.0392(10) 0.0315(9) 0.0352(10) -0.0102(7) -0.0112(8) 0.0002(7)
N3 0.0415(10) 0.0333(10) 0.0400(10) -0.0052(8) -0.0106(9) -0.0066(8)
N4 0.0261(9) 0.0452(10) 0.0333(9) -0.0107(8) -0.0073(7) -0.0048(7)
N5 0.0261(17) 0.051(2) 0.0319(18) -0.0126(16) -0.0063(14) -0.0065(15)
N6 0.052(2) 0.046(2) 0.035(2) -0.0185(17) -0.0187(17) 0.0042(17)
C1 0.0516(15) 0.0488(14) 0.0634(16) -0.0033(12) -0.0153(12) -0.0172(12)
C2 0.0473(13) 0.0339(12) 0.0330(12) -0.0102(9) -0.0103(10) -0.0038(10)
C4 0.0477(14) 0.0402(13) 0.0339(12) -0.0036(10) -0.0098(10) 0.0018(10)
C5 0.0468(13) 0.0402(12) 0.0360(12) -0.0091(10) -0.0174(10) 0.0035(10)
C6 0.0319(12) 0.0718(17) 0.0529(15) -0.0100(13) -0.0032(11) -0.0142(11)
C7 0.0402(12) 0.0651(16) 0.0361(12) -0.0042(11) -0.0149(10) -0.0120(11)
C8 0.0440(13) 0.0433(13) 0.0472(13) -0.0170(10) -0.0112(10) -0.0053(10)
C9 0.0668(18) 0.0562(17) 0.0641(18) -0.0041(15) -0.0206(15) 0.0006(14)
C10 0.0598(16) 0.0637(17) 0.0611(17) -0.0220(15) -0.0214(14) 0.0075(14)

loop_
_geom_bond_atom_site_label_1
_geom_bond_atom_site_label_2
_geom_bond_distance
_geom_bond_site_symmetry_2
_geom_bond_publ_flag
B N1 1.555(3) . ?
B N4 1.604(3) . ?
S1A N5 1.339(3) 2_566 ?
S1A O2A 1.389(3) . ?
S1A O1A 1.417(3) . ?
S1A N5 1.586(4) . ?
S1A C9 1.900(3) . ?
S1A S1A 2.366(2) 2_566 ?
S1B O1B 1.424(3) . ?
S1B O2B 1.430(3) . ?
S1B N5 1.565(3) . ?
S1B C9 1.779(3) 2_566 ?
S1B N5 2.092(4) 2_566 ?
S2 O3B 1.335(3) . ?
S2 O4A 1.362(3) . ?
S2 O4B 1.470(3) . ?
S2 O3A 1.474(3) . ?
S2 N6 1.600(3) 2_657 ?
S2 N6 1.627(3) . ?
S2 C10 1.823(3) . ?
O1A N5 1.094(4) 2_566 ?
O4A N6 1.540(5) 2_657 ?
O3B N6 1.567(5) . ?
F1A C9 1.411(4) . ?
F2A C9 1.332(4) . ?
F3A C9 1.163(4) . ?
F4A C10 1.302(4) . ?
F5A C10 1.365(4) . ?
F6A C10 1.337(4) . ?
F1B C9 1.472(4) 2_566 ?
F2B C9 1.353(4) 2_566 ?
F3B C9 1.204(4) 2_566 ?
F4B C10 1.309(4) . ?
F5B C10 1.271(4) . ?
F6B C10 1.319(4) . ?
N1 C2 1.326(3) . ?
N1 C5 1.380(3) . ?
N3 C2 1.326(3) . ?
N3 C4 1.368(3) . ?
N3 C1 1.463(3) . ?
N4 C8 1.488(3) . ?
N4 C7 1.489(3) . ?
N4 C6 1.494(3) . ?
N5 O1A 1.094(4) 2_566 ?
N5 S1A 1.339(3) 2_566 ?
N5 N5 1.737(7) 2_566 ?
N5 S1B 2.092(4) 2_566 ?
N6 O4A 1.540(5) 2_657 ?
N6 S2 1.600(3) 2_657 ?
N6 N6 1.623(6) 2_657 ?
C4 C5 1.344(3) . ?
C9 F3B 1.204(4) 2_566 ?
C9 F2B 1.353(4) 2_566 ?
C9 F1B 1.472(4) 2_566 ?
C9 S1B 1.779(3) 2_566 ?
